data_4116125
loop_
_publ_author_name
'Reinhold Tacke'
'Christian Burschka'
'Ingo Richter'
'Brigitte Wagner'
'Reiner Willeke'

_publ_contact_author
;       Reinhold Tacke
    Institut f\"ur Anorganische Chemie
    Bayerische Julius-Maximilians-Universit\"at W\"urzburg
    Am Hubland
    D-97074 W\"urzburg
    Bundesrepublik Deutschland
;
_publ_contact_author_email r.tacke@mail.uni-wuerzburg.de
_publ_contact_author_fax '049 931 8884609'
_publ_contact_author_phone '049 931 8885250'
_publ_section_title
;
 Pentacoordinate Silicon Compounds with SiO5Skeletons Containing SiOH or
 SiOSi Groups: Derivatives of the Pentahydroxosilicate(1-) Anion
 [Si(OH)5]-and Its Anhydride [(HO)4Si-O-Si(OH)4]2-
;
_journal_name_full 'Journal of the American Chemical Society'
_journal_page_first 8480
_journal_page_last 8485
_journal_paper_doi 10.1021/ja000637i
_journal_volume 122
_journal_year 2000
_chemical_formula_moiety 'C56 H40 O13 Si2, 2(C6 H8 N), 2(C2 H3 N)'
_chemical_formula_sum 'C72 H62 N4 O13 Si2'
_chemical_formula_weight 1247.44
_chemical_melting_point 489
_chemical_name_systematic 'Anilinium Tetrakis[benzilato(2-)-O1,O2]-my-oxo-disilicate-Diacetonitrile'
_space_group_IT_number 2
_symmetry_cell_setting triclinic
_symmetry_space_group_name_Hall '-P 1'
_symmetry_space_group_name_H-M 'P -1'
_atom_sites_solution_hydrogens geom
_atom_sites_solution_primary direct
_atom_sites_solution_secondary difmap
_audit_creation_method SHELXL-97
_cell_angle_alpha 82.77(3)
_cell_angle_beta 61.95(3)
_cell_angle_gamma 60.97(3)
_cell_formula_units_Z 2
_cell_length_a 15.639(3)
_cell_length_b 15.996(3)
_cell_length_c 16.538(3)
_cell_measurement_reflns_used 5000
_cell_measurement_temperature 173(2)
_cell_measurement_theta_max 24.82
_cell_measurement_theta_min 2.50
_cell_volume 3164.3(18)
_computing_cell_refinement 'STOE IPDS'
_computing_data_collection 'STOE IPDS'
_computing_data_reduction 'STOE IPDS'
_computing_molecular_graphics 'Bruker SHELXTL Plus'
_computing_publication_material 'Bruker SHELXTL Plus'
_computing_structure_refinement 'SHELXL-97 (Sheldrick, 1997)'
_computing_structure_solution 'SHELXS-97 (Sheldrick, 1990)'
_diffrn_ambient_temperature 173(2)
_diffrn_measured_fraction_theta_full 0.934
_diffrn_measured_fraction_theta_max 0.934
_diffrn_measurement_device_type Stoe-IPDS
_diffrn_measurement_method Stoe-IPDS
_diffrn_radiation_monochromator graphite
_diffrn_radiation_source 'fine-focus sealed tube'
_diffrn_radiation_type MoK\a
_diffrn_radiation_wavelength 0.71073
_diffrn_reflns_av_R_equivalents 0.0452
_diffrn_reflns_av_sigmaI/netI 0.0501
_diffrn_reflns_limit_h_max 18
_diffrn_reflns_limit_h_min -15
_diffrn_reflns_limit_k_max 18
_diffrn_reflns_limit_k_min -18
_diffrn_reflns_limit_l_max 19
_diffrn_reflns_limit_l_min 0
_diffrn_reflns_number 64209
_diffrn_reflns_theta_full 24.82
_diffrn_reflns_theta_max 24.82
_diffrn_reflns_theta_min 2.50
_exptl_absorpt_coefficient_mu 0.126
_exptl_absorpt_correction_type none
_exptl_crystal_colour colorless
_exptl_crystal_density_diffrn 1.309
_exptl_crystal_description blocks
_exptl_crystal_F_000 1308
_exptl_crystal_size_max 0.4
_exptl_crystal_size_mid 0.3
_exptl_crystal_size_min 0.3
_refine_diff_density_max 0.184
_refine_diff_density_min -0.212
_refine_diff_density_rms 0.039
_refine_ls_extinction_coef 0.0019(3)
_refine_ls_extinction_expression Fc^*^=kFc[1+0.001xFc^2^\l^3^/sin(2\q)]^-1/4^
_refine_ls_extinction_method SHELXL
_refine_ls_goodness_of_fit_ref 0.886
_refine_ls_hydrogen_treatment mixed
_refine_ls_matrix_type full
_refine_ls_number_parameters 841
_refine_ls_number_reflns 10212
_refine_ls_number_restraints 0
_refine_ls_restrained_S_all 0.886
_refine_ls_R_factor_all 0.0581
_refine_ls_R_factor_gt 0.0346
_refine_ls_shift/su_max 0.031
_refine_ls_shift/su_mean 0.002
_refine_ls_structure_factor_coef Fsqd
_refine_ls_weighting_details 'w=1/[\s^2^(Fo^2^)+(0.0471P)^2^+0.0000P] where P=(Fo^2^+2Fc^2^)/3'
_refine_ls_weighting_scheme calc
_refine_ls_wR_factor_gt 0.0759
_refine_ls_wR_factor_ref 0.0822
_reflns_number_gt 7065
_reflns_number_total 10212
_reflns_threshold_expression >2sigma(I)
_cod_data_source_file ja000637i_1.cif
_cod_data_source_block sil1
_cod_depositor_comments
;
The following automatic conversions were performed:

'_refine_ls_weighting_scheme' value 'calc
w=1/[\s^2^(Fo^2^)+(0.0471P)^2^+0.0000P] where P=(Fo^2^+2Fc^2^)/3' was
changed to 'calc'. New tag '_refine_ls_weighting_details' was
created. The value of the new tag was set to
'w=1/[\s^2^(Fo^2^)+(0.0471P)^2^+0.0000P] where P=(Fo^2^+2Fc^2^)/3'.

Automatic conversion script
Id: cif_fix_values 3143 2015-03-26 13:38:13Z robertas 
;
_cod_original_cell_volume 3164.2(11)
_cod_database_code 4116125

loop_
_symmetry_equiv_pos_as_xyz
'x, y, z'
'-x, -y, -z'

loop_
_atom_site_label
_atom_site_type_symbol
_atom_site_fract_x
_atom_site_fract_y
_atom_site_fract_z
_atom_site_U_iso_or_equiv
_atom_site_adp_type
_atom_site_occupancy
_atom_site_calc_flag
_atom_site_refinement_flags
Si1 Si 0.80143(4) 0.83732(3) 0.19006(4) 0.02138(12) Uani 1 d .
Si2 Si 0.83373(4) 0.65928(3) 0.29868(4) 0.02189(12) Uani 1 d .
O1 O 0.91666(10) 0.76025(8) 0.08366(9) 0.0250(3) Uani 1 d .
O2 O 0.72674(10) 0.88823(8) 0.13524(9) 0.0231(3) Uani 1 d .
O3 O 0.68423(10) 0.92492(8) 0.29235(9) 0.0241(3) Uani 1 d .
O4 O 0.88076(10) 0.87338(8) 0.19681(9) 0.0240(3) Uani 1 d .
O5 O 0.90719(10) 0.56942(8) 0.19798(9) 0.0251(3) Uani 1 d .
O6 O 0.95465(10) 0.61952(8) 0.29629(9) 0.0242(3) Uani 1 d .
O7 O 0.76601(10) 0.73839(8) 0.40361(9) 0.0256(3) Uani 1 d .
O8 O 0.75101(10) 0.61232(8) 0.35310(9) 0.0242(3) Uani 1 d .
O9 O 0.79272(10) 0.74735(9) 0.24253(9) 0.0285(3) Uani 1 d .
O10 O 0.95408(11) 0.71122(9) -0.05564(9) 0.0307(3) Uani 1 d .
O11 O 0.64875(10) 1.02026(9) 0.40387(9) 0.0298(3) Uani 1 d .
O12 O 1.07954(11) 0.47637(9) 0.08614(9) 0.0303(3) Uani 1 d .
O13 O 0.61650(11) 0.78878(9) 0.54337(10) 0.0351(3) Uani 1 d .
N1 N 0.43685(14) 0.02435(13) 0.41821(13) 0.0282(4) Uani 1 d .
H1N1 H 0.4168(17) 0.0000(14) 0.4741(17) 0.034 Uiso 1 d .
H2N1 H 0.4150(17) 0.0885(16) 0.4309(15) 0.034 Uiso 1 d .
H3N1 H 0.5164(19) -0.0112(14) 0.3843(15) 0.034 Uiso 1 d .
N2 N 0.87172(13) 0.47218(12) 0.08954(13) 0.0260(3) Uani 1 d .
H1N2 H 0.8859(17) 0.4936(14) 0.0325(16) 0.031 Uiso 1 d .
H2N2 H 0.8766(17) 0.5070(14) 0.1243(15) 0.031 Uiso 1 d .
H3N2 H 0.9303(18) 0.4051(15) 0.0769(14) 0.031 Uiso 1 d .
C1 C 0.89272(15) 0.76625(12) 0.01727(13) 0.0228(4) Uani 1 d .
C2 C 0.77642(14) 0.85283(12) 0.04034(13) 0.0228(4) Uani 1 d .
C3 C 0.71158(15) 0.96975(12) 0.32856(13) 0.0232(4) Uani 1 d .
C4 C 0.82999(14) 0.95278(12) 0.26454(13) 0.0234(4) Uani 1 d .
C5 C 1.01559(15) 0.52549(12) 0.16210(14) 0.0236(4) Uani 1 d .
C6 C 1.05088(15) 0.54061(12) 0.22897(13) 0.0240(4) Uani 1 d .
C7 C 0.68096(15) 0.73431(13) 0.47024(14) 0.0251(4) Uani 1 d .
C8 C 0.66743(15) 0.65250(12) 0.44708(13) 0.0250(4) Uani 1 d .
C9 C 0.79239(15) 0.92939(12) -0.02062(13) 0.0241(4) Uani 1 d .
C10 C 0.85369(16) 0.90679(14) -0.11636(14) 0.0294(4) Uani 1 d .
H10 H 0.8854 0.8432 -0.1439 0.035 Uiso 1 calc R
C11 C 0.86907(16) 0.97552(15) -0.17182(15) 0.0331(5) Uani 1 d .
H11 H 0.9121 0.9590 -0.2370 0.040 Uiso 1 calc R
C12 C 0.82161(18) 1.06834(15) -0.13205(16) 0.0393(5) Uani 1 d .
H12 H 0.8306 1.1163 -0.1700 0.047 Uiso 1 calc R
C13 C 0.76126(19) 1.09150(15) -0.03747(17) 0.0417(5) Uani 1 d .
H13 H 0.7291 1.1554 -0.0104 0.050 Uiso 1 calc R
C14 C 0.74702(17) 1.02212(13) 0.01882(15) 0.0329(5) Uani 1 d .
H14 H 0.7063 1.0383 0.0841 0.039 Uiso 1 calc R
C15 C 0.70411(15) 0.81994(12) 0.03059(14) 0.0257(4) Uani 1 d .
C16 C 0.68783(18) 0.74807(14) 0.07991(17) 0.0392(5) Uani 1 d .
H16 H 0.7250 0.7176 0.1157 0.047 Uiso 1 calc R
C17 C 0.6179(2) 0.71968(16) 0.07791(19) 0.0492(6) Uani 1 d .
H17 H 0.6074 0.6701 0.1122 0.059 Uiso 1 calc R
C18 C 0.56372(19) 0.76333(17) 0.02622(18) 0.0466(6) Uani 1 d .
H18 H 0.5163 0.7435 0.0243 0.056 Uiso 1 calc R
C19 C 0.57815(19) 0.83510(17) -0.02237(16) 0.0433(5) Uani 1 d .
H19 H 0.5401 0.8656 -0.0576 0.052 Uiso 1 calc R
C20 C 0.64839(17) 0.86385(15) -0.02060(15) 0.0348(5) Uani 1 d .
H20 H 0.6581 0.9138 -0.0547 0.042 Uiso 1 calc R
C21 C 0.82627(15) 1.04086(12) 0.21550(13) 0.0252(4) Uani 1 d .
C22 C 0.92134(17) 1.02872(15) 0.13600(15) 0.0355(5) Uani 1 d .
H22 H 0.9851 0.9666 0.1137 0.043 Uiso 1 calc R
C23 C 0.9246(2) 1.10526(16) 0.08900(17) 0.0425(5) Uani 1 d .
H23 H 0.9905 1.0960 0.0348 0.051 Uiso 1 calc R
C24 C 0.8320(2) 1.19573(17) 0.12069(18) 0.0485(6) Uani 1 d .
H24 H 0.8339 1.2488 0.0884 0.058 Uiso 1 calc R
C25 C 0.7367(2) 1.20859(16) 0.19942(19) 0.0528(6) Uani 1 d .
H25 H 0.6728 1.2706 0.2209 0.063 Uiso 1 calc R
C26 C 0.73340(18) 1.13188(14) 0.24746(16) 0.0402(5) Uani 1 d .
H26 H 0.6678 1.1415 0.3021 0.048 Uiso 1 calc R
C27 C 0.89395(14) 0.92627(12) 0.31963(13) 0.0227(4) Uani 1 d .
C28 C 0.90801(16) 0.99311(13) 0.35001(14) 0.0284(4) Uani 1 d .
H28 H 0.8775 1.0576 0.3368 0.034 Uiso 1 calc R
C29 C 0.96632(17) 0.96693(14) 0.39972(14) 0.0330(5) Uani 1 d .
H29 H 0.9757 1.0135 0.4200 0.040 Uiso 1 calc R
C30 C 1.01067(17) 0.87383(15) 0.41975(15) 0.0346(5) Uani 1 d .
H30 H 1.0513 0.8557 0.4531 0.042 Uiso 1 calc R
C31 C 0.99537(17) 0.80727(14) 0.39092(15) 0.0357(5) Uani 1 d .
H31 H 1.0250 0.7431 0.4051 0.043 Uiso 1 calc R
C32 C 0.93709(15) 0.83329(13) 0.34139(14) 0.0294(4) Uani 1 d .
H32 H 0.9267 0.7869 0.3222 0.035 Uiso 1 calc R
C33 C 1.14316(15) 0.56756(13) 0.17958(13) 0.0253(4) Uani 1 d .
C34 C 1.25254(17) 0.50623(16) 0.15982(16) 0.0413(5) Uani 1 d .
H34 H 1.2741 0.4425 0.1756 0.050 Uiso 1 calc R
C35 C 1.33110(19) 0.53702(18) 0.11715(18) 0.0522(7) Uani 1 d .
H35 H 1.4057 0.4943 0.1041 0.063 Uiso 1 calc R
C36 C 1.30165(19) 0.62820(17) 0.09387(16) 0.0452(6) Uani 1 d .
H36 H 1.3551 0.6496 0.0661 0.054 Uiso 1 calc R
C37 C 1.19367(19) 0.68915(15) 0.11103(16) 0.0397(5) Uani 1 d .
H37 H 1.1731 0.7522 0.0936 0.048 Uiso 1 calc R
C38 C 1.11554(17) 0.65885(13) 0.15334(14) 0.0314(4) Uani 1 d .
H38 H 1.0415 0.7014 0.1647 0.038 Uiso 1 calc R
C39 C 1.08179(15) 0.44912(13) 0.27538(14) 0.0268(4) Uani 1 d .
C40 C 1.03376(18) 0.45648(14) 0.37064(15) 0.0347(5) Uani 1 d .
H40 H 0.9830 0.5182 0.4066 0.042 Uiso 1 calc R
C41 C 1.0591(2) 0.37450(16) 0.41415(17) 0.0454(6) Uani 1 d .
H41 H 1.0260 0.3803 0.4797 0.054 Uiso 1 calc R
C42 C 1.1320(2) 0.28481(16) 0.36266(18) 0.0488(6) Uani 1 d .
H42 H 1.1493 0.2287 0.3926 0.059 Uiso 1 calc R
C43 C 1.1801(2) 0.27633(15) 0.26744(18) 0.0486(6) Uani 1 d .
H43 H 1.2303 0.2143 0.2320 0.058 Uiso 1 calc R
C44 C 1.15546(18) 0.35779(14) 0.22333(16) 0.0390(5) Uani 1 d .
H44 H 1.1886 0.3516 0.1578 0.047 Uiso 1 calc R
C45 C 0.55203(15) 0.69698(12) 0.45461(14) 0.0279(4) Uani 1 d .
C46 C 0.46175(17) 0.70302(15) 0.53626(16) 0.0386(5) Uani 1 d .
H46 H 0.4718 0.6767 0.5879 0.046 Uiso 1 calc R
C47 C 0.35645(18) 0.74760(16) 0.54263(18) 0.0477(6) Uani 1 d .
H47 H 0.2952 0.7513 0.5986 0.057 Uiso 1 calc R
C48 C 0.34067(18) 0.78604(15) 0.46898(19) 0.0453(6) Uani 1 d .
H48 H 0.2689 0.8158 0.4736 0.054 Uiso 1 calc R
C49 C 0.42924(18) 0.78134(15) 0.38820(18) 0.0442(6) Uani 1 d .
H49 H 0.4182 0.8085 0.3372 0.053 Uiso 1 calc R
C50 C 0.53493(17) 0.73716(14) 0.38045(16) 0.0365(5) Uani 1 d .
H50 H 0.5955 0.7345 0.3244 0.044 Uiso 1 calc R
C51 C 0.69106(15) 0.57259(13) 0.50707(13) 0.0274(4) Uani 1 d .
C52 C 0.73741(18) 0.56849(16) 0.56194(16) 0.0395(5) Uani 1 d .
H52 H 0.7509 0.6192 0.5664 0.047 Uiso 1 calc R
C53 C 0.7643(2) 0.49105(18) 0.61054(18) 0.0512(6) Uani 1 d .
H53 H 0.7961 0.4890 0.6481 0.061 Uiso 1 calc R
C54 C 0.74552(19) 0.41774(17) 0.60490(18) 0.0503(6) Uani 1 d .
H54 H 0.7633 0.3651 0.6389 0.060 Uiso 1 calc R
C55 C 0.70042(19) 0.42042(15) 0.54948(17) 0.0454(6) Uani 1 d .
H55 H 0.6883 0.3690 0.5444 0.054 Uiso 1 calc R
C56 C 0.67311(17) 0.49740(14) 0.50168(15) 0.0363(5) Uani 1 d .
H56 H 0.6414 0.4990 0.4643 0.044 Uiso 1 calc R
C57 C 0.39080(15) 0.01343(12) 0.36332(13) 0.0251(4) Uani 1 d .
C58 C 0.28171(16) 0.03288(13) 0.40790(15) 0.0316(4) Uani 1 d .
H58 H 0.2369 0.0537 0.4725 0.038 Uiso 1 calc R
C59 C 0.23980(18) 0.02094(16) 0.35491(17) 0.0423(5) Uani 1 d .
H59 H 0.1651 0.0338 0.3835 0.051 Uiso 1 calc R
C60 C 0.30549(19) -0.00923(17) 0.26173(18) 0.0471(6) Uani 1 d .
H60 H 0.2758 -0.0172 0.2265 0.057 Uiso 1 calc R
C61 C 0.41492(19) -0.02826(16) 0.21815(17) 0.0445(5) Uani 1 d .
H61 H 0.4599 -0.0490 0.1535 0.053 Uiso 1 calc R
C62 C 0.45751(17) -0.01664(14) 0.27017(15) 0.0344(5) Uani 1 d .
H62 H 0.5322 -0.0294 0.2416 0.041 Uiso 1 calc R
C63 C 0.76068(15) 0.48022(12) 0.13814(14) 0.0249(4) Uani 1 d .
C64 C 0.69561(16) 0.51294(14) 0.23073(15) 0.0343(5) Uani 1 d .
H64 H 0.7210 0.5313 0.2639 0.041 Uiso 1 calc R
C65 C 0.59158(18) 0.51881(16) 0.27555(17) 0.0445(5) Uani 1 d .
H65 H 0.5451 0.5417 0.3397 0.053 Uiso 1 calc R
C66 C 0.55611(18) 0.49118(16) 0.22640(17) 0.0448(6) Uani 1 d .
H66 H 0.4855 0.4944 0.2569 0.054 Uiso 1 calc R
C67 C 0.62288(18) 0.45916(16) 0.13363(17) 0.0433(6) Uani 1 d .
H67 H 0.5979 0.4405 0.1003 0.052 Uiso 1 calc R
C68 C 0.72640(17) 0.45361(14) 0.08757(15) 0.0342(5) Uani 1 d .
H68 H 0.7723 0.4321 0.0231 0.041 Uiso 1 calc R
N1A N 0.9371(2) 0.19324(16) 0.38555(17) 0.0602(6) Uani 1 d .
C1A C 0.92386(19) 0.25655(17) 0.34538(17) 0.0430(5) Uani 1 d .
C2A C 0.9068(2) 0.33774(19) 0.2935(2) 0.0645(8) Uani 1 d .
H2A1 H 0.8824 0.3950 0.3316 0.097 Uiso 1 calc R
H2A2 H 0.8500 0.3499 0.2765 0.097 Uiso 1 calc R
H2A3 H 0.9765 0.3233 0.2374 0.097 Uiso 1 calc R
N2A N 0.5222(2) 0.30913(18) 0.1125(2) 0.0719(7) Uani 1 d .
C3A C 0.4952(2) 0.26735(19) 0.16968(19) 0.0507(6) Uani 1 d .
C4A C 0.4625(3) 0.2117(3) 0.2416(2) 0.0907(11) Uani 1 d .
H4A1 H 0.5085 0.1430 0.2170 0.136 Uiso 1 calc R
H4A2 H 0.3844 0.2312 0.2639 0.136 Uiso 1 calc R
H4A3 H 0.4723 0.2230 0.2927 0.136 Uiso 1 calc R

loop_
_atom_site_aniso_label
_atom_site_aniso_U_11
_atom_site_aniso_U_22
_atom_site_aniso_U_33
_atom_site_aniso_U_23
_atom_site_aniso_U_13
_atom_site_aniso_U_12
Si1 0.0190(2) 0.0227(2) 0.0211(3) 0.0010(2) -0.0095(2) -0.0088(2)
Si2 0.0216(3) 0.0230(2) 0.0218(3) 0.0015(2) -0.0092(2) -0.0120(2)
O1 0.0217(6) 0.0265(6) 0.0231(8) -0.0005(5) -0.0118(6) -0.0073(5)
O2 0.0203(6) 0.0238(6) 0.0213(8) -0.0008(5) -0.0100(6) -0.0071(5)
O3 0.0200(6) 0.0288(6) 0.0229(8) -0.0013(5) -0.0091(6) -0.0114(5)
O4 0.0185(6) 0.0268(6) 0.0219(8) -0.0054(5) -0.0066(6) -0.0084(5)
O5 0.0221(7) 0.0293(6) 0.0228(8) -0.0008(5) -0.0087(6) -0.0125(5)
O6 0.0214(6) 0.0261(6) 0.0222(8) -0.0034(5) -0.0080(6) -0.0104(5)
O7 0.0240(7) 0.0278(6) 0.0242(8) 0.0002(5) -0.0070(6) -0.0155(5)
O8 0.0245(7) 0.0258(6) 0.0192(8) -0.0028(5) -0.0061(6) -0.0129(5)
O9 0.0277(7) 0.0281(6) 0.0286(8) 0.0030(6) -0.0132(6) -0.0127(6)
O10 0.0269(7) 0.0301(7) 0.0247(9) -0.0044(6) -0.0108(7) -0.0062(6)
O11 0.0247(7) 0.0316(7) 0.0239(9) -0.0056(6) -0.0066(7) -0.0099(6)
O12 0.0288(7) 0.0309(7) 0.0228(9) -0.0032(6) -0.0070(7) -0.0122(6)
O13 0.0348(8) 0.0354(7) 0.0287(9) -0.0078(7) -0.0055(7) -0.0191(6)
N1 0.0259(9) 0.0340(9) 0.0268(11) 0.0007(8) -0.0120(8) -0.0158(8)
N2 0.0236(8) 0.0280(9) 0.0258(11) -0.0007(7) -0.0113(8) -0.0115(7)
C1 0.0207(9) 0.0233(9) 0.0216(12) 0.0010(8) -0.0083(9) -0.0099(8)
C2 0.0203(9) 0.0253(9) 0.0194(12) -0.0016(8) -0.0088(8) -0.0082(7)
C3 0.0211(9) 0.0237(9) 0.0226(12) 0.0019(8) -0.0107(9) -0.0087(8)
C4 0.0199(9) 0.0259(9) 0.0221(11) -0.0018(8) -0.0088(8) -0.0094(7)
C5 0.0251(10) 0.0204(8) 0.0231(12) 0.0038(8) -0.0094(9) -0.0118(8)
C6 0.0217(9) 0.0243(9) 0.0219(11) -0.0004(8) -0.0080(8) -0.0098(8)
C7 0.0231(10) 0.0284(9) 0.0236(12) 0.0010(9) -0.0102(9) -0.0126(8)
C8 0.0218(9) 0.0272(9) 0.0219(12) -0.0028(8) -0.0055(9) -0.0122(8)
C9 0.0217(9) 0.0274(9) 0.0264(12) 0.0039(8) -0.0138(9) -0.0118(8)
C10 0.0276(10) 0.0320(10) 0.0302(13) 0.0030(9) -0.0153(10) -0.0137(8)
C11 0.0293(11) 0.0476(12) 0.0272(13) 0.0104(10) -0.0147(10) -0.0220(10)
C12 0.0425(13) 0.0425(12) 0.0437(16) 0.0180(11) -0.0245(12) -0.0271(10)
C13 0.0473(13) 0.0298(10) 0.0477(17) 0.0063(10) -0.0211(12) -0.0201(10)
C14 0.0324(11) 0.0302(10) 0.0303(13) 0.0004(9) -0.0124(10) -0.0127(9)
C15 0.0216(9) 0.0260(9) 0.0257(12) -0.0042(8) -0.0101(9) -0.0082(8)
C16 0.0381(12) 0.0323(10) 0.0543(16) 0.0105(10) -0.0289(12) -0.0164(9)
C17 0.0469(14) 0.0396(12) 0.0745(19) 0.0101(12) -0.0311(14) -0.0284(11)
C18 0.0406(13) 0.0547(13) 0.0561(17) -0.0049(12) -0.0226(13) -0.0286(11)
C19 0.0395(13) 0.0657(15) 0.0357(14) 0.0028(11) -0.0229(12) -0.0274(12)
C20 0.0358(12) 0.0454(11) 0.0291(13) 0.0058(10) -0.0176(10) -0.0219(10)
C21 0.0280(10) 0.0287(9) 0.0271(12) 0.0041(8) -0.0174(9) -0.0152(8)
C22 0.0306(11) 0.0408(11) 0.0384(14) 0.0099(10) -0.0177(10) -0.0193(9)
C23 0.0478(13) 0.0535(13) 0.0417(15) 0.0191(11) -0.0249(12) -0.0346(12)
C24 0.0701(17) 0.0461(13) 0.0509(17) 0.0236(12) -0.0385(15) -0.0375(13)
C25 0.0592(16) 0.0299(11) 0.0552(18) 0.0108(11) -0.0276(14) -0.0125(11)
C26 0.0379(12) 0.0307(10) 0.0387(15) 0.0032(10) -0.0143(11) -0.0108(9)
C27 0.0194(9) 0.0277(9) 0.0205(11) 0.0010(8) -0.0088(8) -0.0112(8)
C28 0.0314(10) 0.0303(10) 0.0287(12) 0.0052(8) -0.0159(10) -0.0173(8)
C29 0.0370(11) 0.0438(11) 0.0314(13) 0.0058(9) -0.0191(10) -0.0259(10)
C30 0.0289(11) 0.0475(12) 0.0321(13) 0.0072(10) -0.0195(10) -0.0172(10)
C31 0.0326(11) 0.0329(10) 0.0409(14) 0.0091(9) -0.0213(11) -0.0125(9)
C32 0.0283(10) 0.0281(9) 0.0333(13) 0.0041(9) -0.0152(10) -0.0141(8)
C33 0.0242(10) 0.0330(10) 0.0205(11) 0.0033(8) -0.0100(9) -0.0156(8)
C34 0.0273(11) 0.0467(12) 0.0474(15) 0.0169(11) -0.0185(11) -0.0178(10)
C35 0.0296(12) 0.0693(16) 0.0608(18) 0.0226(14) -0.0234(12) -0.0274(12)
C36 0.0433(13) 0.0660(15) 0.0404(15) 0.0099(12) -0.0156(12) -0.0410(12)
C37 0.0463(13) 0.0389(11) 0.0384(15) 0.0047(10) -0.0144(11) -0.0290(11)
C38 0.0297(11) 0.0304(10) 0.0315(13) -0.0006(9) -0.0117(10) -0.0144(9)
C39 0.0248(10) 0.0292(9) 0.0275(13) 0.0041(8) -0.0114(9) -0.0149(8)
C40 0.0395(12) 0.0337(10) 0.0299(14) 0.0040(9) -0.0150(11) -0.0184(9)
C41 0.0584(15) 0.0492(13) 0.0334(15) 0.0164(11) -0.0237(13) -0.0300(12)
C42 0.0565(15) 0.0369(12) 0.0505(18) 0.0180(12) -0.0276(14) -0.0215(11)
C43 0.0493(14) 0.0285(11) 0.0503(18) 0.0050(11) -0.0203(13) -0.0098(10)
C44 0.0393(12) 0.0310(10) 0.0333(14) 0.0039(9) -0.0129(11) -0.0118(9)
C45 0.0232(10) 0.0252(9) 0.0340(13) -0.0020(8) -0.0107(9) -0.0121(8)
C46 0.0291(11) 0.0471(12) 0.0362(14) -0.0017(10) -0.0103(10) -0.0193(10)
C47 0.0256(11) 0.0559(14) 0.0514(17) -0.0064(12) -0.0085(11) -0.0189(11)
C48 0.0304(12) 0.0371(11) 0.0690(19) -0.0024(11) -0.0252(13) -0.0129(10)
C49 0.0404(13) 0.0354(11) 0.0610(18) 0.0090(11) -0.0318(13) -0.0144(10)
C50 0.0310(11) 0.0324(10) 0.0419(14) 0.0054(10) -0.0156(10) -0.0141(9)
C51 0.0219(9) 0.0291(9) 0.0213(12) -0.0005(8) -0.0023(9) -0.0122(8)
C52 0.0401(12) 0.0458(12) 0.0395(15) 0.0093(10) -0.0203(11) -0.0249(10)
C53 0.0469(14) 0.0662(15) 0.0459(17) 0.0215(13) -0.0283(13) -0.0282(13)
C54 0.0383(13) 0.0458(13) 0.0452(16) 0.0187(12) -0.0123(12) -0.0154(11)
C55 0.0444(13) 0.0323(11) 0.0440(16) 0.0062(10) -0.0094(12) -0.0193(10)
C56 0.0380(12) 0.0347(11) 0.0338(14) 0.0029(9) -0.0118(10) -0.0206(10)
C57 0.0230(9) 0.0242(9) 0.0267(13) -0.0006(8) -0.0127(9) -0.0087(8)
C58 0.0245(10) 0.0333(10) 0.0315(13) -0.0009(9) -0.0105(10) -0.0117(8)
C59 0.0268(11) 0.0514(13) 0.0498(17) 0.0014(11) -0.0197(12) -0.0170(10)
C60 0.0412(13) 0.0563(14) 0.0518(18) -0.0016(12) -0.0315(14) -0.0180(11)
C61 0.0379(13) 0.0546(13) 0.0319(15) -0.0049(11) -0.0178(11) -0.0125(11)
C62 0.0237(10) 0.0436(11) 0.0294(14) -0.0021(9) -0.0113(10) -0.0116(9)
C63 0.0210(9) 0.0224(8) 0.0278(13) 0.0008(8) -0.0098(9) -0.0092(7)
C64 0.0300(11) 0.0411(11) 0.0315(14) -0.0031(10) -0.0125(10) -0.0172(9)
C65 0.0340(12) 0.0579(14) 0.0310(14) -0.0077(11) -0.0045(11) -0.0224(11)
C66 0.0292(11) 0.0569(14) 0.0470(17) -0.0037(12) -0.0105(12) -0.0247(11)
C67 0.0376(12) 0.0570(13) 0.0447(17) -0.0010(11) -0.0182(12) -0.0290(11)
C68 0.0329(11) 0.0434(11) 0.0254(13) -0.0026(9) -0.0098(10) -0.0202(9)
N1A 0.0746(16) 0.0535(13) 0.0593(16) 0.0138(12) -0.0349(14) -0.0342(12)
C1A 0.0393(13) 0.0458(13) 0.0388(15) 0.0005(11) -0.0159(12) -0.0185(11)
C2A 0.0577(16) 0.0540(15) 0.0512(19) 0.0118(13) -0.0177(14) -0.0149(13)
N2A 0.0673(16) 0.0710(15) 0.084(2) 0.0243(15) -0.0381(15) -0.0390(14)
C3A 0.0441(14) 0.0567(14) 0.0496(17) 0.0015(13) -0.0221(13) -0.0222(12)
C4A 0.089(2) 0.117(3) 0.054(2) 0.022(2) -0.0213(19) -0.056(2)

loop_
_atom_type_symbol
_atom_type_description
_atom_type_scat_dispersion_real
_atom_type_scat_dispersion_imag
_atom_type_scat_source
C C 0.0033 0.0016 'International Tables Vol C Tables 4.2.6.8 and 6.1.1.4'
H H 0.0000 0.0000 'International Tables Vol C Tables 4.2.6.8 and 6.1.1.4'
N N 0.0061 0.0033 'International Tables Vol C Tables 4.2.6.8 and 6.1.1.4'
O O 0.0106 0.0060 'International Tables Vol C Tables 4.2.6.8 and 6.1.1.4'
Si Si 0.0817 0.0704 'International Tables Vol C Tables 4.2.6.8 and 6.1.1.4'

loop_
_geom_angle_atom_site_label_1
_geom_angle_atom_site_label_2
_geom_angle_atom_site_label_3
_geom_angle
_geom_angle_publ_flag
O9 Si1 O4 118.33(7) y
O9 Si1 O2 116.76(7) y
O4 Si1 O2 124.89(6) y
O9 Si1 O1 92.80(7) y
O4 Si1 O1 89.74(7) y
O2 Si1 O1 88.93(7) y
O9 Si1 O3 92.35(7) y
O4 Si1 O3 88.36(6) y
O2 Si1 O3 88.20(7) y
O1 Si1 O3 174.81(6) y
O9 Si2 O8 116.09(7) y
O9 Si2 O6 119.70(7) y
O8 Si2 O6 124.17(7) y
O9 Si2 O7 93.31(7) y
O8 Si2 O7 89.07(7) y
O6 Si2 O7 89.43(7) y
O9 Si2 O5 92.11(7) y
O8 Si2 O5 88.62(7) y
O6 Si2 O5 87.80(7) y
O7 Si2 O5 174.57(6) y
C1 O1 Si1 114.58(11) ?
C2 O2 Si1 118.23(11) ?
C3 O3 Si1 113.86(11) ?
C4 O4 Si1 118.51(11) ?
C5 O5 Si2 113.98(12) ?
C6 O6 Si2 119.03(11) ?
C7 O7 Si2 114.86(12) ?
C8 O8 Si2 117.83(10) ?
Si1 O9 Si2 150.48(9) y
H2N1 N1 H1N1 107.7(19) ?
H2N1 N1 H3N1 108.9(17) ?
H1N1 N1 H3N1 106.3(18) ?
H2N1 N1 C57 111.5(13) ?
H1N1 N1 C57 113.3(13) ?
H3N1 N1 C57 108.9(13) ?
H2N2 N2 H1N2 109.6(18) ?
H2N2 N2 H3N2 109.4(17) ?
H1N2 N2 H3N2 105.4(18) ?
H2N2 N2 C63 109.3(14) ?
H1N2 N2 C63 111.5(12) ?
H3N2 N2 C63 111.6(11) ?
O10 C1 O1 124.80(16) ?
O10 C1 C2 123.48(17) ?
O1 C1 C2 111.71(16) ?
O2 C2 C9 110.23(14) ?
O2 C2 C15 107.99(14) ?
C9 C2 C15 113.72(15) ?
O2 C2 C1 105.53(14) ?
C9 C2 C1 108.07(14) ?
C15 C2 C1 111.00(14) ?
O11 C3 O3 123.30(16) ?
O11 C3 C4 124.92(16) ?
O3 C3 C4 111.77(16) ?
O4 C4 C21 108.47(15) ?
O4 C4 C27 109.71(14) ?
C21 C4 C27 112.62(14) ?
O4 C4 C3 105.63(14) ?
C21 C4 C3 110.08(14) ?
C27 C4 C3 110.08(15) ?
O12 C5 O5 123.82(17) ?
O12 C5 C6 124.83(16) ?
O5 C5 C6 111.31(17) ?
O6 C6 C33 108.82(14) ?
O6 C6 C39 109.50(15) ?
C33 C6 C39 114.09(15) ?
O6 C6 C5 105.46(14) ?
C33 C6 C5 111.37(15) ?
C39 C6 C5 107.25(14) ?
O13 C7 O7 125.34(16) ?
O13 C7 C8 122.64(16) ?
O7 C7 C8 112.02(17) ?
O8 C8 C51 107.39(14) ?
O8 C8 C45 109.91(15) ?
C51 C8 C45 114.23(15) ?
O8 C8 C7 105.78(14) ?
C51 C8 C7 111.07(15) ?
C45 C8 C7 108.12(14) ?
C14 C9 C10 119.12(18) ?
C14 C9 C2 120.29(18) ?
C10 C9 C2 120.58(16) ?
C11 C10 C9 120.86(19) ?
C10 C11 C12 119.7(2) ?
C13 C12 C11 120.05(19) ?
C12 C13 C14 120.5(2) ?
C9 C14 C13 119.8(2) ?
C16 C15 C20 118.59(17) ?
C16 C15 C2 118.56(17) ?
C20 C15 C2 122.69(16) ?
C15 C16 C17 120.9(2) ?
C18 C17 C16 120.0(2) ?
C19 C18 C17 119.94(19) ?
C18 C19 C20 120.3(2) ?
C15 C20 C19 120.32(19) ?
C22 C21 C26 119.09(18) ?
C22 C21 C4 117.74(17) ?
C26 C21 C4 123.16(18) ?
C23 C22 C21 121.0(2) ?
C22 C23 C24 119.9(2) ?
C25 C24 C23 119.7(2) ?
C24 C25 C26 120.6(2) ?
C25 C26 C21 119.8(2) ?
C28 C27 C32 118.69(17) ?
C28 C27 C4 121.97(15) ?
C32 C27 C4 119.32(15) ?
C27 C28 C29 120.63(17) ?
C30 C29 C28 120.35(18) ?
C29 C30 C31 119.26(18) ?
C30 C31 C32 120.47(18) ?
C27 C32 C31 120.57(17) ?
C38 C33 C34 118.04(17) ?
C38 C33 C6 117.91(16) ?
C34 C33 C6 124.05(16) ?
C33 C34 C35 120.67(19) ?
C36 C35 C34 120.4(2) ?
C35 C36 C37 119.49(19) ?
C38 C37 C36 120.23(19) ?
C37 C38 C33 121.11(19) ?
C40 C39 C44 119.14(18) ?
C40 C39 C6 119.56(17) ?
C44 C39 C6 121.28(18) ?
C39 C40 C41 120.5(2) ?
C42 C41 C40 120.1(2) ?
C41 C42 C43 120.0(2) ?
C42 C43 C44 120.3(2) ?
C43 C44 C39 119.9(2) ?
C50 C45 C46 118.78(18) ?
C50 C45 C8 119.81(17) ?
C46 C45 C8 121.32(18) ?
C45 C46 C47 120.2(2) ?
C48 C47 C46 120.5(2) ?
C47 C48 C49 119.7(2) ?
C48 C49 C50 120.7(2) ?
C45 C50 C49 120.1(2) ?
C52 C51 C56 118.31(18) ?
C52 C51 C8 122.51(16) ?
C56 C51 C8 119.01(18) ?
C51 C52 C53 120.5(2) ?
C54 C53 C52 120.4(2) ?
C53 C54 C55 119.6(2) ?
C56 C55 C54 120.0(2) ?
C55 C56 C51 121.1(2) ?
C62 C57 C58 122.45(18) ?
C62 C57 N1 119.03(17) ?
C58 C57 N1 118.52(18) ?
C57 C58 C59 117.7(2) ?
C60 C59 C58 120.5(2) ?
C59 C60 C61 120.9(2) ?
C62 C61 C60 119.1(2) ?
C57 C62 C61 119.3(2) ?
C64 C63 C68 122.24(18) ?
C64 C63 N2 119.80(17) ?
C68 C63 N2 117.96(18) ?
C63 C64 C65 118.9(2) ?
C66 C65 C64 119.9(2) ?
C67 C66 C65 119.9(2) ?
C66 C67 C68 121.1(2) ?
C63 C68 C67 118.0(2) ?
N1A C1A C2A 179.8(3) ?
N2A C3A C4A 178.7(3) ?

loop_
_geom_bond_atom_site_label_1
_geom_bond_atom_site_label_2
_geom_bond_distance
_geom_bond_publ_flag
Si1 O9 1.6148(14) y
Si1 O4 1.6509(12) y
Si1 O2 1.6543(13) y
Si1 O1 1.8086(18) y
Si1 O3 1.8363(18) y
Si2 O9 1.6163(14) y
Si2 O8 1.6510(13) y
Si2 O6 1.6586(13) y
Si2 O7 1.8049(16) y
Si2 O5 1.8330(16) y
O1 C1 1.296(2) ?
O2 C2 1.427(2) ?
O3 C3 1.305(2) ?
O4 C4 1.429(2) ?
O5 C5 1.313(2) ?
O6 C6 1.425(2) ?
O7 C7 1.294(2) ?
O8 C8 1.436(2) ?
O10 C1 1.228(2) ?
O11 C3 1.225(2) ?
O12 C5 1.225(2) ?
O13 C7 1.226(2) ?
N1 H2N1 0.93(2) ?
N1 H1N1 0.93(2) ?
N1 H3N1 0.96(2) ?
N1 C57 1.466(2) ?
N2 H2N2 0.90(2) ?
N2 H1N2 0.92(2) ?
N2 H3N2 0.98(2) ?
N2 C63 1.475(2) ?
C1 C2 1.552(3) ?
C2 C9 1.526(2) ?
C2 C15 1.533(2) ?
C3 C4 1.538(3) ?
C4 C21 1.524(2) ?
C4 C27 1.536(2) ?
C5 C6 1.535(3) ?
C6 C33 1.530(2) ?
C6 C39 1.531(2) ?
C7 C8 1.541(2) ?
C8 C51 1.524(3) ?
C8 C45 1.531(3) ?
C9 C14 1.384(3) ?
C9 C10 1.392(3) ?
C10 C11 1.379(3) ?
C11 C12 1.380(3) ?
C12 C13 1.376(3) ?
C13 C14 1.390(3) ?
C15 C16 1.380(3) ?
C15 C20 1.386(3) ?
C16 C17 1.387(3) ?
C17 C18 1.376(3) ?
C18 C19 1.365(3) ?
C19 C20 1.394(3) ?
C21 C22 1.386(3) ?
C21 C26 1.388(3) ?
C22 C23 1.375(3) ?
C23 C24 1.382(3) ?
C24 C25 1.379(4) ?
C25 C26 1.385(3) ?
C27 C28 1.382(2) ?
C27 C32 1.384(2) ?
C28 C29 1.390(3) ?
C29 C30 1.378(3) ?
C30 C31 1.379(3) ?
C31 C32 1.387(3) ?
C33 C38 1.383(3) ?
C33 C34 1.386(3) ?
C34 C35 1.391(3) ?
C35 C36 1.364(3) ?
C36 C37 1.380(3) ?
C37 C38 1.379(3) ?
C39 C40 1.381(3) ?
C39 C44 1.398(3) ?
C40 C41 1.386(3) ?
C41 C42 1.375(3) ?
C42 C43 1.380(4) ?
C43 C44 1.384(3) ?
C45 C50 1.390(3) ?
C45 C46 1.390(3) ?
C46 C47 1.396(3) ?
C47 C48 1.367(4) ?
C48 C49 1.376(3) ?
C49 C50 1.392(3) ?
C51 C52 1.382(3) ?
C51 C56 1.382(3) ?
C52 C53 1.385(3) ?
C53 C54 1.364(3) ?
C54 C55 1.381(4) ?
C55 C56 1.373(3) ?
C57 C62 1.371(3) ?
C57 C58 1.382(3) ?
C58 C59 1.392(3) ?
C59 C60 1.371(3) ?
C60 C61 1.389(3) ?
C61 C62 1.385(3) ?
C63 C64 1.369(3) ?
C63 C68 1.379(3) ?
C64 C65 1.393(3) ?
C65 C66 1.384(3) ?
C66 C67 1.371(3) ?
C67 C68 1.388(3) ?
N1A C1A 1.125(3) ?
C1A C2A 1.446(3) ?
N2A C3A 1.122(3) ?
C3A C4A 1.439(4) ?
